data_7052379
loop_
_publ_author_name
'Mark W. Glenny'
'Marie Lacombe'
'Jason B. Love'
'Alexander J. Blake'
'Leonard F. Lindoy'
'Robert C. Luckay'
'Karsten Gloe'
'Bianca Antonioli'
'Claire Wilson'
'Martin Schr\"oder'

_publ_section_title
;
 Design and synthesis of heteroditopic aza-thioether macrocycles for
 metal extraction
;
_journal_issue 12
_journal_name_full 'New Journal of Chemistry'
_journal_page_first 1755
_journal_paper_doi 10.1039/b609180f
_journal_volume 30
_journal_year 2006
_chemical_formula_moiety 'C16 H22 N2 O3 S2'
_chemical_formula_sum 'C16 H22 N2 O3 S2'
_chemical_formula_weight 354.48
_chemical_name_systematic
; 
 ? 
;
_space_group_IT_number 14
_symmetry_cell_setting monoclinic
_symmetry_space_group_name_Hall '-P 2ybc'
_symmetry_space_group_name_H-M 'P 1 21/c 1'
_atom_sites_solution_hydrogens geom
_atom_sites_solution_primary direct
_atom_sites_solution_secondary difmap
_audit_creation_method SHELXL-97
_cell_angle_alpha 90.00
_cell_angle_beta 91.023(2)
_cell_angle_gamma 90.00
_cell_formula_units_Z 4
_cell_length_a 5.4621(4)
_cell_length_b 19.6240(14)
_cell_length_c 16.0384(12)
_cell_measurement_reflns_used 6266
_cell_measurement_temperature 150(2)
_cell_measurement_theta_max 27.8
_cell_measurement_theta_min 2.45
_cell_volume 1718.9(2)
_computing_cell_refinement 'Bruker SAINT version 6.01 (Bruker, 1999)'
_computing_data_collection 'Bruker SMART version 5.054 (Bruker, 1998)'
_computing_data_reduction 'Bruker SAINT; SHELXTL (Bruker, 1997)'
_computing_molecular_graphics SHELXTL
_computing_publication_material 'SHELXL97; PLATON (Spek, 2003)'
_computing_structure_refinement 'SHELXL-97 (Sheldrick, 1997)'
_computing_structure_solution 'SHELXS-97 (Sheldrick, 1990)'
_diffrn_ambient_temperature 150(2)
_diffrn_measured_fraction_theta_full 0.987
_diffrn_measured_fraction_theta_max 0.911
_diffrn_measurement_device_type 'Bruker SMART1000 CCD area detector'
_diffrn_measurement_method omega
_diffrn_radiation_monochromator graphite
_diffrn_radiation_source 'sealed tube'
_diffrn_radiation_type MoK\a
_diffrn_radiation_wavelength 0.71073
_diffrn_reflns_av_R_equivalents 0.034
_diffrn_reflns_av_sigmaI/netI 0.034
_diffrn_reflns_limit_h_max 7
_diffrn_reflns_limit_h_min -7
_diffrn_reflns_limit_k_max 25
_diffrn_reflns_limit_k_min -25
_diffrn_reflns_limit_l_max 21
_diffrn_reflns_limit_l_min -21
_diffrn_reflns_number 17134
_diffrn_reflns_theta_full 27.50
_diffrn_reflns_theta_max 28.67
_diffrn_reflns_theta_min 2.08
_diffrn_standards_decay_% 0
_exptl_absorpt_coefficient_mu 0.325
_exptl_absorpt_correction_T_max 0.942
_exptl_absorpt_correction_T_min 0.778
_exptl_absorpt_correction_type multi-scan
_exptl_absorpt_process_details 'SADABS (Sheldrick, 1996)'
_exptl_crystal_colour colourless
_exptl_crystal_density_diffrn 1.370
_exptl_crystal_density_method 'not measured'
_exptl_crystal_description needle
_exptl_crystal_F_000 752
_exptl_crystal_size_max 0.50
_exptl_crystal_size_mid 0.10
_exptl_crystal_size_min 0.10
_refine_diff_density_max 0.52
_refine_diff_density_min -0.61
_refine_diff_density_rms 0.05
_refine_ls_extinction_method none
_refine_ls_goodness_of_fit_ref 1.037
_refine_ls_hydrogen_treatment constr
_refine_ls_matrix_type full
_refine_ls_number_parameters 208
_refine_ls_number_reflns 4048
_refine_ls_number_restraints 0
_refine_ls_restrained_S_all 1.037
_refine_ls_R_factor_all 0.0553
_refine_ls_R_factor_gt 0.0355
_refine_ls_shift/su_max 0.009
_refine_ls_shift/su_mean 0.001
_refine_ls_structure_factor_coef Fsqd
_refine_ls_weighting_details 'calc w=1/[\s^2^(Fo^2^)+(0.0424P)^2^+0.2091P] where P=(Fo^2^+2Fc^2^)/3'
_refine_ls_weighting_scheme calc
_refine_ls_wR_factor_gt 0.0794
_refine_ls_wR_factor_ref 0.0851
_reflns_number_gt 3044
_reflns_number_total 4048
_reflns_threshold_expression I>2sigma(I)
_cod_data_source_file b609180f.txt
_cod_data_source_block (3)
_cod_depositor_comments
;
The following automatic conversions were performed:
'_symmetry_cell_setting' value 'Monoclinic' changed to 'monoclinic'
according to '/home/saulius/struct/CIF-dictionaries/cif_core.dic'
dictionary named 'cif_core.dic' version 2.4.1 from 2010-06-29.

Automatic conversion script
Id: cif_fix_enum 1527 2010-12-29 10:47:43Z saulius 
;
_cod_original_sg_symbol_H-M 'P 21/c'
_cod_database_code 7052379

loop_
_symmetry_equiv_pos_as_xyz
'x, y, z'
'-x, y+1/2, -z+1/2'
'-x, -y, -z'
'x, -y-1/2, z-1/2'

loop_
_atom_site_aniso_label
_atom_site_aniso_U_11
_atom_site_aniso_U_22
_atom_site_aniso_U_33
_atom_site_aniso_U_23
_atom_site_aniso_U_13
_atom_site_aniso_U_12
S1 0.0305(2) 0.0228(2) 0.0353(2) 0.0066(2) -0.0037(2) -0.0018(2)
S2 0.0285(2) 0.0319(2) 0.0233(2) -0.0063(2) -0.0010(2) -0.0012(2)
O1 0.0281(6) 0.0257(6) 0.0215(6) 0.0008(4) -0.0054(5) -0.0012(5)
O2 0.0308(7) 0.0242(6) 0.0237(6) -0.0008(4) -0.0076(5) -0.0060(5)
O3 0.0334(7) 0.0287(6) 0.0238(6) -0.0005(5) 0.0017(5) 0.0040(5)
N1 0.0225(7) 0.0197(6) 0.0186(6) 0.0001(5) -0.0032(5) -0.0024(5)
N2 0.0292(7) 0.0208(7) 0.0165(6) -0.0009(5) -0.0010(5) 0.0004(5)
C1 0.0246(8) 0.0210(8) 0.0186(7) 0.0016(6) -0.0014(6) -0.0014(6)
C2 0.0279(9) 0.0232(8) 0.0221(8) 0.0028(6) -0.0005(7) 0.0014(6)
C3 0.0380(11) 0.0262(9) 0.0412(10) 0.0024(8) -0.0130(8) 0.0059(8)
C4 0.0474(12) 0.0294(9) 0.0312(10) 0.0057(7) -0.0114(8) 0.0030(8)
C5 0.0305(9) 0.0337(9) 0.0207(8) -0.0014(7) -0.0066(7) -0.0011(7)
C6 0.0269(9) 0.0319(9) 0.0250(8) -0.0016(7) -0.0072(7) -0.0041(7)
C7 0.0290(9) 0.0227(8) 0.0280(9) -0.0004(6) -0.0071(7) -0.0031(6)
C8 0.0225(8) 0.0253(8) 0.0220(8) 0.0018(6) -0.0029(6) -0.0052(6)
C9 0.0239(8) 0.0199(8) 0.0186(8) -0.0026(6) -0.0005(6) 0.0016(6)
C10 0.0202(8) 0.0219(8) 0.0256(8) -0.0016(6) -0.0046(7) -0.0022(6)
C11 0.0240(8) 0.0174(7) 0.0217(8) -0.0027(6) -0.0051(6) -0.0016(6)
C12 0.0272(9) 0.0269(9) 0.0311(9) -0.0022(7) -0.0014(7) 0.0016(7)
C13 0.0368(10) 0.0245(9) 0.0412(11) 0.0013(7) -0.0102(8) 0.0053(7)
C14 0.0481(11) 0.0219(8) 0.0277(9) 0.0028(7) -0.0093(8) -0.0026(8)
C15 0.0423(11) 0.0285(9) 0.0253(9) 0.0016(7) 0.0014(8) -0.0053(8)
C16 0.0286(9) 0.0240(8) 0.0292(9) -0.0013(7) -0.0007(7) 0.0008(7)

loop_
_atom_site_label
_atom_site_type_symbol
_atom_site_thermal_displace_type
_atom_site_fract_x
_atom_site_fract_y
_atom_site_fract_z
_atom_site_occupancy
_atom_site_U_iso_or_equiv
_atom_site_calc_flag
_atom_site_refinement_flags
S1 S Uani 0.40793(8) 0.30683(2) 0.26192(3) 1.000 0.0296(1) . .
S2 S Uani 0.48712(8) 0.56858(2) 0.37432(2) 1.000 0.0279(1) . .
O1 O Uani 0.7485(2) 0.42431(5) 0.34838(6) 1.000 0.0252(3) . .
O2 O Uani -0.0264(2) 0.46149(5) 0.10168(7) 1.000 0.0263(4) . .
O3 O Uani -0.0268(2) 0.63735(6) 0.16927(7) 1.000 0.0286(4) . .
N1 N Uani 0.2744(2) 0.50326(6) 0.18588(8) 1.000 0.0203(4) . .
N2 N Uani 0.1278(2) 0.56671(6) 0.07033(8) 1.000 0.0222(4) . .
C1 C Uani 0.2666(3) 0.44064(7) 0.23667(9) 1.000 0.0214(4) . .
C2 C Uani 0.3990(3) 0.38180(8) 0.19559(10) 1.000 0.0244(5) . .
C3 C Uani 0.7173(3) 0.30807(9) 0.30445(12) 1.000 0.0353(6) . .
C4 C Uani 0.7682(4) 0.35551(9) 0.37614(11) 1.000 0.0361(6) . .
C5 C Uani 0.8395(3) 0.47019(8) 0.40981(10) 1.000 0.0284(5) . .
C6 C Uani 0.8061(3) 0.54234(8) 0.37941(11) 1.000 0.0280(5) . .
C7 C Uani 0.4590(3) 0.60100(8) 0.26886(10) 1.000 0.0267(5) . .
C8 C Uani 0.4836(3) 0.54911(8) 0.19874(10) 1.000 0.0233(5) . .
C9 C Uani 0.1193(3) 0.50709(7) 0.12058(9) 1.000 0.0208(5) . .
C10 C Uani 0.0360(3) 0.62779(8) 0.09743(10) 1.000 0.0226(5) . .
C11 C Uani 0.0141(3) 0.68119(7) 0.03151(9) 1.000 0.0211(4) . .
C12 C Uani -0.1855(3) 0.72509(8) 0.03249(11) 1.000 0.0284(5) . .
C13 C Uani -0.2159(3) 0.77313(9) -0.03002(11) 1.000 0.0343(6) . .
C14 C Uani -0.0442(3) 0.77892(8) -0.09180(11) 1.000 0.0327(5) . .
C15 C Uani 0.1597(3) 0.73752(9) -0.09114(10) 1.000 0.0320(6) . .
C16 C Uani 0.1867(3) 0.68758(8) -0.03033(10) 1.000 0.0273(5) . .
H2A H Uiso 0.19330 0.56440 0.02070 1.000 0.0270 calc R
H3A H Uiso 0.51130 0.57410 0.14610 1.000 0.0280 calc R
H3B H Uiso 0.63100 0.52110 0.21030 1.000 0.0280 calc R
H4A H Uiso 0.29740 0.62340 0.26260 1.000 0.0320 calc R
H4B H Uiso 0.58540 0.63650 0.26150 1.000 0.0320 calc R
H5A H Uiso 0.87690 0.54650 0.32320 1.000 0.0340 calc R
H5B H Uiso 0.89760 0.57350 0.41720 1.000 0.0340 calc R
H6A H Uiso 1.01540 0.46110 0.42100 1.000 0.0340 calc R
H6B H Uiso 0.75040 0.46370 0.46240 1.000 0.0340 calc R
H7A H Uiso 0.64950 0.34710 0.42090 1.000 0.0430 calc R
H7B H Uiso 0.93490 0.34710 0.39910 1.000 0.0430 calc R
H8A H Uiso 0.75940 0.26130 0.32270 1.000 0.0420 calc R
H8B H Uiso 0.82920 0.32010 0.25890 1.000 0.0420 calc R
H9A H Uiso 0.56840 0.39590 0.18300 1.000 0.0290 calc R
H9B H Uiso 0.31490 0.37040 0.14220 1.000 0.0290 calc R
H10A H Uiso 0.09380 0.42770 0.24540 1.000 0.0260 calc R
H10B H Uiso 0.34310 0.44970 0.29200 1.000 0.0260 calc R
H12A H Uiso -0.30090 0.72210 0.07600 1.000 0.0340 calc R
H13A H Uiso -0.35500 0.80220 -0.03040 1.000 0.0410 calc R
H14A H Uiso -0.06670 0.81160 -0.13500 1.000 0.0390 calc R
H15A H Uiso 0.28140 0.74310 -0.13220 1.000 0.0380 calc R
H16A H Uiso 0.32370 0.65780 -0.03110 1.000 0.0330 calc R

loop_
_atom_type_symbol
_atom_type_description
_atom_type_scat_dispersion_real
_atom_type_scat_dispersion_imag
_atom_type_scat_source
C C 0.0033 0.0016 'International Tables Vol C Tables 4.2.6.8 and 6.1.1.4'
H H 0.0000 0.0000 'International Tables Vol C Tables 4.2.6.8 and 6.1.1.4'
N N 0.0061 0.0033 'International Tables Vol C Tables 4.2.6.8 and 6.1.1.4'
O O 0.0106 0.0060 'International Tables Vol C Tables 4.2.6.8 and 6.1.1.4'
S S 0.1246 0.1234 'International Tables Vol C Tables 4.2.6.8 and 6.1.1.4'

loop_
_geom_angle_atom_site_label_1
_geom_angle_atom_site_label_2
_geom_angle_atom_site_label_3
_geom_angle
_geom_angle_site_symmetry_1
_geom_angle_site_symmetry_2
_geom_angle_site_symmetry_3
_geom_angle_publ_flag
C2 S1 C3 103.00(8) . . . yes
C6 S2 C7 101.93(8) . . . yes
C4 O1 C5 111.15(12) . . . yes
C1 N1 C8 117.62(12) . . . yes
C1 N1 C9 117.07(12) . . . yes
C8 N1 C9 123.84(13) . . . yes
C9 N2 C10 121.54(13) . . . yes
C9 N2 H2A 119.00 . . . no
C10 N2 H2A 119.00 . . . no
N1 C1 C2 112.02(12) . . . yes
S1 C2 C1 111.70(11) . . . yes
S1 C3 C4 117.10(13) . . . yes
O1 C4 C3 109.65(14) . . . yes
O1 C5 C6 109.43(13) . . . yes
S2 C6 C5 113.02(11) . . . yes
S2 C7 C8 116.56(11) . . . yes
N1 C8 C7 115.78(13) . . . yes
N1 C9 N2 117.61(13) . . . yes
O2 C9 N2 119.06(13) . . . yes
O2 C9 N1 123.32(13) . . . yes
O3 C10 N2 122.86(14) . . . yes
O3 C10 C11 122.67(14) . . . yes
N2 C10 C11 114.46(13) . . . yes
C10 C11 C12 118.71(14) . . . no
C12 C11 C16 119.71(14) . . . no
C10 C11 C16 121.58(14) . . . no
C11 C12 C13 119.87(15) . . . no
C12 C13 C14 120.10(15) . . . no
C13 C14 C15 120.33(16) . . . no
C14 C15 C16 119.80(15) . . . no
C11 C16 C15 120.09(15) . . . no
N1 C1 H10A 109.00 . . . no
N1 C1 H10B 109.00 . . . no
C2 C1 H10A 109.00 . . . no
C2 C1 H10B 109.00 . . . no
H10A C1 H10B 108.00 . . . no
S1 C2 H9A 109.00 . . . no
S1 C2 H9B 109.00 . . . no
C1 C2 H9A 109.00 . . . no
C1 C2 H9B 109.00 . . . no
H9A C2 H9B 108.00 . . . no
S1 C3 H8A 108.00 . . . no
S1 C3 H8B 108.00 . . . no
C4 C3 H8A 108.00 . . . no
C4 C3 H8B 108.00 . . . no
H8A C3 H8B 107.00 . . . no
O1 C4 H7A 110.00 . . . no
O1 C4 H7B 110.00 . . . no
C3 C4 H7A 110.00 . . . no
C3 C4 H7B 110.00 . . . no
H7A C4 H7B 108.00 . . . no
O1 C5 H6A 110.00 . . . no
O1 C5 H6B 110.00 . . . no
C6 C5 H6A 110.00 . . . no
C6 C5 H6B 110.00 . . . no
H6A C5 H6B 108.00 . . . no
S2 C6 H5A 109.00 . . . no
S2 C6 H5B 109.00 . . . no
C5 C6 H5A 109.00 . . . no
C5 C6 H5B 109.00 . . . no
H5A C6 H5B 108.00 . . . no
S2 C7 H4A 108.00 . . . no
S2 C7 H4B 108.00 . . . no
C8 C7 H4A 108.00 . . . no
C8 C7 H4B 108.00 . . . no
H4A C7 H4B 107.00 . . . no
N1 C8 H3A 108.00 . . . no
N1 C8 H3B 108.00 . . . no
C7 C8 H3A 108.00 . . . no
C7 C8 H3B 108.00 . . . no
H3A C8 H3B 107.00 . . . no
C11 C12 H12A 120.00 . . . no
C13 C12 H12A 120.00 . . . no
C12 C13 H13A 120.00 . . . no
C14 C13 H13A 120.00 . . . no
C13 C14 H14A 120.00 . . . no
C15 C14 H14A 120.00 . . . no
C14 C15 H15A 120.00 . . . no
C16 C15 H15A 120.00 . . . no
C11 C16 H16A 120.00 . . . no
C15 C16 H16A 120.00 . . . no

loop_
_geom_bond_atom_site_label_1
_geom_bond_atom_site_label_2
_geom_bond_distance
_geom_bond_site_symmetry_1
_geom_bond_site_symmetry_2
_geom_bond_publ_flag
S1 C2 1.8157(16) . . yes
S1 C3 1.8111(17) . . yes
S2 C6 1.8172(17) . . yes
S2 C7 1.8111(16) . . yes
O1 C4 1.425(2) . . yes
O1 C5 1.4181(19) . . yes
O2 C9 1.2318(18) . . yes
O3 C10 1.223(2) . . yes
N1 C1 1.4754(19) . . yes
N1 C8 1.466(2) . . yes
N1 C9 1.3374(19) . . yes
N2 C9 1.4219(19) . . yes
N2 C10 1.373(2) . . yes
N2 H2A 0.8800 . . no
C1 C2 1.519(2) . . no
C3 C4 1.502(3) . . no
C5 C6 1.508(2) . . no
C7 C8 1.525(2) . . no
C10 C11 1.492(2) . . no
C11 C16 1.386(2) . . no
C11 C12 1.390(2) . . no
C12 C13 1.384(2) . . no
C13 C14 1.381(2) . . no
C14 C15 1.378(2) . . no
C15 C16 1.389(2) . . no
C1 H10A 0.9900 . . no
C1 H10B 0.9900 . . no
C2 H9A 0.9900 . . no
C2 H9B 0.9900 . . no
C3 H8A 0.9900 . . no
C3 H8B 0.9900 . . no
C4 H7A 0.9900 . . no
C4 H7B 0.9900 . . no
C5 H6A 0.9900 . . no
C5 H6B 0.9900 . . no
C6 H5A 0.9900 . . no
C6 H5B 0.9900 . . no
C7 H4A 0.9900 . . no
C7 H4B 0.9900 . . no
C8 H3A 0.9900 . . no
C8 H3B 0.9900 . . no
C12 H12A 0.9500 . . no
C13 H13A 0.9500 . . no
C14 H14A 0.9500 . . no
C15 H15A 0.9500 . . no
C16 H16A 0.9500 . . no

loop_
_geom_torsion_atom_site_label_1
_geom_torsion_atom_site_label_2
_geom_torsion_atom_site_label_3
_geom_torsion_atom_site_label_4
_geom_torsion
_geom_torsion_site_symmetry_1
_geom_torsion_site_symmetry_2
_geom_torsion_site_symmetry_3
_geom_torsion_site_symmetry_4
_geom_torsion_publ_flag
C3 S1 C2 C1 -102.21(12) . . . . no
C2 S1 C3 C4 79.81(15) . . . . no
C7 S2 C6 C5 -128.37(12) . . . . no
C6 S2 C7 C8 66.74(13) . . . . no
C5 O1 C4 C3 -168.99(14) . . . . no
C4 O1 C5 C6 -177.76(14) . . . . no
C8 N1 C1 C2 -88.45(16) . . . . no
C9 N1 C1 C2 78.27(17) . . . . no
C1 N1 C8 C7 -85.95(16) . . . . no
C9 N1 C8 C7 108.31(16) . . . . no
C1 N1 C9 O2 0.1(2) . . . . no
C1 N1 C9 N2 -178.99(12) . . . . no
C8 N1 C9 O2 165.87(14) . . . . no
C8 N1 C9 N2 -13.2(2) . . . . no
C10 N2 C9 O2 107.18(17) . . . . no
C10 N2 C9 N1 -73.74(18) . . . . no
C9 N2 C10 O3 10.3(2) . . . . no
C9 N2 C10 C11 -168.43(13) . . . . no
N1 C1 C2 S1 175.78(10) . . . . no
S1 C3 C4 O1 -67.35(19) . . . . no
O1 C5 C6 S2 69.41(15) . . . . no
S2 C7 C8 N1 73.72(16) . . . . no
O3 C10 C11 C12 -35.9(2) . . . . no
O3 C10 C11 C16 144.47(16) . . . . no
N2 C10 C11 C12 142.91(15) . . . . no
N2 C10 C11 C16 -36.8(2) . . . . no
C10 C11 C12 C13 -177.17(15) . . . . no
C16 C11 C12 C13 2.5(2) . . . . no
C10 C11 C16 C15 179.49(15) . . . . no
C12 C11 C16 C15 -0.2(2) . . . . no
C11 C12 C13 C14 -2.1(3) . . . . no
C12 C13 C14 C15 -0.7(3) . . . . no
C13 C14 C15 C16 3.1(3) . . . . no
C14 C15 C16 C11 -2.6(2) . . . . no

loop_
_cod_related_entry_id
_cod_related_entry_database
_cod_related_entry_code
1 ChemSpider 21141688
